data_4084701
loop_
_publ_author_name
'Whited, Matthew T.'
'Deetz, Alexander M.'
'Boerma, Joseph W.'
'DeRosha, Daniel E.'
'Janzen, Daron E.'

_publ_section_title
;
 Formation of Chlorosilyl Pincer-Type Rhodium Complexes by Multiple Si--H
 Activations of Bis(phosphine)/Dihydrosilyl Ligands
;
_journal_issue 19
_journal_name_full Organometallics
_journal_page_first 5070
_journal_paper_doi 10.1021/om5006319
_journal_volume 33
_journal_year 2014
_chemical_formula_moiety 'C36 H30 P2 Si'
_chemical_formula_sum 'C36 H30 P2 Si'
_chemical_formula_weight 552.63
_chemical_name_systematic
;
 ?
;
_space_group_IT_number 2
_symmetry_cell_setting triclinic
_symmetry_Int_Tables_number 2
_symmetry_space_group_name_Hall '-P 1'
_symmetry_space_group_name_H-M 'P -1'
_atom_sites_solution_hydrogens mixed
_audit_creation_date 2014-06-12
_audit_creation_method
;
Olex2 1.2
(compiled 2014.05.21 svn.r2940 for OlexSys, GUI svn.r4846)
;
_cell_angle_alpha 110.145(8)
_cell_angle_beta 90.794(6)
_cell_angle_gamma 101.593(7)
_cell_formula_units_Z 2
_cell_length_a 10.0297(10)
_cell_length_b 11.3624(12)
_cell_length_c 14.2414(15)
_cell_measurement_reflns_used 12757
_cell_measurement_temperature 193(2)
_cell_measurement_theta_max 27.60
_cell_measurement_theta_min 3.10
_cell_volume 1486.5(3)
_computing_cell_refinement 'CrystalClear-SM Expert 2.0 r13'
_computing_data_collection 'CrystalClear-SM Expert 2.0 r13 (Rigaku, 2011)'
_computing_data_reduction 'CrystalClear-SM Expert 2.0 r13'
_computing_structure_refinement
;
SHELX, G.M. Sheldrick, Acta Cryst.
(2008). A64, 112-122
;
_computing_structure_solution 'SHELXS97 (Sheldrick, 2008)'
_diffrn_ambient_temperature 193.15
_diffrn_detector_area_resol_mean 6.827
_diffrn_measured_fraction_theta_full 0.998
_diffrn_measured_fraction_theta_max 0.997
_diffrn_measurement_device_type 'Rigaku XtaLAB mini'
_diffrn_measurement_method \w
_diffrn_radiation_type MoK\a
_diffrn_radiation_wavelength 0.71075
_diffrn_reflns_av_R_equivalents 0.0314
_diffrn_reflns_av_unetI/netI 0.0410
_diffrn_reflns_Laue_measured_fraction_full 0.998
_diffrn_reflns_Laue_measured_fraction_max 0.997
_diffrn_reflns_limit_h_max 12
_diffrn_reflns_limit_h_min -13
_diffrn_reflns_limit_k_max 14
_diffrn_reflns_limit_k_min -14
_diffrn_reflns_limit_l_max 18
_diffrn_reflns_limit_l_min -18
_diffrn_reflns_number 15054
_diffrn_reflns_point_group_measured_fraction_full 0.998
_diffrn_reflns_point_group_measured_fraction_max 0.997
_diffrn_reflns_theta_full 25.242
_diffrn_reflns_theta_max 27.484
_diffrn_reflns_theta_min 3.060
_exptl_absorpt_coefficient_mu 0.210
_exptl_absorpt_correction_T_max 0.955
_exptl_absorpt_correction_T_min 0.736
_exptl_absorpt_correction_type multi-scan
_exptl_absorpt_process_details 'REQAB (Rigaku, 1998)'
_exptl_crystal_colour colorless
_exptl_crystal_density_diffrn 1.235
_exptl_crystal_density_method 'not measured'
_exptl_crystal_description prism
_exptl_crystal_F_000 580
_exptl_crystal_size_max 0.42
_exptl_crystal_size_mid 0.36
_exptl_crystal_size_min 0.22
_refine_diff_density_max 0.359
_refine_diff_density_min -0.300
_refine_diff_density_rms 0.043
_refine_ls_extinction_method none
_refine_ls_goodness_of_fit_ref 1.019
_refine_ls_hydrogen_treatment mixed
_refine_ls_matrix_type full
_refine_ls_number_parameters 360
_refine_ls_number_reflns 6795
_refine_ls_number_restraints 0
_refine_ls_restrained_S_all 1.019
_refine_ls_R_factor_all 0.0662
_refine_ls_R_factor_gt 0.0458
_refine_ls_shift/su_max 0.000
_refine_ls_shift/su_mean 0.000
_refine_ls_structure_factor_coef Fsqd
_refine_ls_weighting_details 'w=1/[\s^2^(Fo^2^)+(0.0319P)^2^+0.7656P] where P=(Fo^2^+2Fc^2^)/3'
_refine_ls_weighting_scheme calc
_refine_ls_wR_factor_gt 0.0939
_refine_ls_wR_factor_ref 0.1025
_reflns_number_gt 5168
_reflns_number_total 6795
_reflns_threshold_expression 'I > 2\s(I)'
_cod_data_source_file om5006319_si_002.cif
_cod_data_source_block scu1229_compound1
_cod_database_code 4084701
_olex2_refinement_description
;
1. Fixed Uiso
 At 1.2 times of:
  All C(H) groups
2.a Aromatic/amide H refined with riding coordinates:
 C2(H2), C3(H3), C4(H4), C5(H5), C8(H8), C9(H9), C10(H10), C11(H11), C14(H14),
 C15(H15), C16(H16), C17(H17), C18(H18), C20(H20), C21(H21), C22(H22), C23(H23),
  C24(H24), C26(H26), C27(H27), C28(H28), C29(H29), C30(H30), C32(H32),
 C33(H33), C34(H34), C35(H35), C36(H36)
;

loop_
_space_group_symop_operation_xyz
'x, y, z'
'-x, -y, -z'

loop_
_atom_site_label
_atom_site_type_symbol
_atom_site_fract_x
_atom_site_fract_y
_atom_site_fract_z
_atom_site_U_iso_or_equiv
_atom_site_adp_type
_atom_site_occupancy
_atom_site_site_symmetry_order
_atom_site_calc_flag
_atom_site_refinement_flags_posn
P1 P 0.22178(5) -0.11120(5) 0.72508(4) 0.03260(12) Uani 1 1 d .
P2 P 0.22308(5) 0.38830(5) 0.82148(4) 0.03596(13) Uani 1 1 d .
Si1 Si 0.03294(5) 0.09669(6) 0.76013(4) 0.03355(13) Uani 1 1 d .
C1 C 0.13797(18) 0.05914(17) 0.64955(13) 0.0293(4) Uani 1 1 d .
C2 C 0.1307(2) 0.11862(19) 0.57913(15) 0.0363(4) Uani 1 1 d .
H2 H 0.0721 0.1769 0.5877 0.044 Uiso 1 1 calc R
C3 C 0.2074(2) 0.0943(2) 0.49698(15) 0.0393(5) Uani 1 1 d .
H3 H 0.2009 0.1357 0.4499 0.047 Uiso 1 1 calc R
C4 C 0.2929(2) 0.0100(2) 0.48373(15) 0.0410(5) Uani 1 1 d .
H4 H 0.3472 -0.0052 0.4284 0.049 Uiso 1 1 calc R
C5 C 0.2999(2) -0.0528(2) 0.55127(15) 0.0391(5) Uani 1 1 d .
H5 H 0.3579 -0.1118 0.5413 0.047 Uiso 1 1 calc R
C6 C 0.22242(18) -0.02972(18) 0.63372(14) 0.0312(4) Uani 1 1 d .
C7 C 0.12758(18) 0.18696(19) 0.88785(14) 0.0323(4) Uani 1 1 d .
C8 C 0.1173(2) 0.1263(2) 0.95925(15) 0.0396(5) Uani 1 1 d .
H8 H 0.0739 0.0379 0.9391 0.047 Uiso 1 1 calc R
C9 C 0.1690(2) 0.1925(2) 1.05832(16) 0.0454(5) Uani 1 1 d .
H9 H 0.1597 0.1497 1.1054 0.055 Uiso 1 1 calc R
C10 C 0.2340(2) 0.3202(2) 1.08866(16) 0.0455(5) Uani 1 1 d .
H10 H 0.2673 0.3662 1.1570 0.055 Uiso 1 1 calc R
C11 C 0.2507(2) 0.3814(2) 1.01922(15) 0.0425(5) Uani 1 1 d .
H11 H 0.2979 0.4688 1.0400 0.051 Uiso 1 1 calc R
C12 C 0.19902(19) 0.3161(2) 0.91896(14) 0.0343(4) Uani 1 1 d .
C13 C 0.3821(2) -0.16604(19) 0.70712(14) 0.0337(4) Uani 1 1 d .
C14 C 0.4999(2) -0.0727(2) 0.75227(16) 0.0423(5) Uani 1 1 d .
H14 H 0.4925 0.0130 0.7883 0.051 Uiso 1 1 calc R
C15 C 0.6274(2) -0.1023(2) 0.74562(18) 0.0490(6) Uani 1 1 d .
H15 H 0.7067 -0.0369 0.7760 0.059 Uiso 1 1 calc R
C16 C 0.6395(2) -0.2262(2) 0.69510(17) 0.0492(6) Uani 1 1 d .
H16 H 0.7269 -0.2469 0.6910 0.059 Uiso 1 1 calc R
C17 C 0.5244(3) -0.3200(2) 0.65053(18) 0.0512(6) Uani 1 1 d .
H17 H 0.5328 -0.4057 0.6158 0.061 Uiso 1 1 calc R
C18 C 0.3955(2) -0.2908(2) 0.65568(16) 0.0437(5) Uani 1 1 d .
H18 H 0.3168 -0.3563 0.6240 0.052 Uiso 1 1 calc R
C19 C 0.2703(2) 0.5612(2) 0.89394(14) 0.0362(4) Uani 1 1 d .
C20 C 0.1701(2) 0.6206(3) 0.94553(17) 0.0519(6) Uani 1 1 d .
H20 H 0.0830 0.5701 0.9472 0.062 Uiso 1 1 calc R
C21 C 0.1974(3) 0.7532(3) 0.99437(19) 0.0637(7) Uani 1 1 d .
H21 H 0.1292 0.7923 1.0303 0.076 Uiso 1 1 calc R
C22 C 0.3218(3) 0.8281(3) 0.99109(18) 0.0603(7) Uani 1 1 d .
H22 H 0.3389 0.9188 1.0232 0.072 Uiso 1 1 calc R
C23 C 0.4211(3) 0.7711(2) 0.94114(17) 0.0525(6) Uani 1 1 d .
H23 H 0.5078 0.8224 0.9395 0.063 Uiso 1 1 calc R
C24 C 0.3954(2) 0.6386(2) 0.89292(16) 0.0414(5) Uani 1 1 d .
H24 H 0.4652 0.6004 0.8586 0.050 Uiso 1 1 calc R
C25 C 0.08878(19) -0.25729(19) 0.66654(15) 0.0347(4) Uani 1 1 d .
C26 C 0.0566(3) -0.3405(2) 0.71943(18) 0.0570(6) Uani 1 1 d .
H26 H 0.1094 -0.3241 0.7803 0.068 Uiso 1 1 calc R
C27 C -0.0507(3) -0.4466(3) 0.6848(2) 0.0650(7) Uani 1 1 d .
H27 H -0.0699 -0.5033 0.7212 0.078 Uiso 1 1 calc R
C28 C -0.1300(2) -0.4704(2) 0.5980(2) 0.0548(6) Uani 1 1 d .
H28 H -0.2046 -0.5426 0.5748 0.066 Uiso 1 1 calc R
C29 C -0.1008(2) -0.3893(2) 0.54485(19) 0.0501(6) Uani 1 1 d .
H29 H -0.1556 -0.4053 0.4849 0.060 Uiso 1 1 calc R
C30 C 0.0088(2) -0.2836(2) 0.57864(16) 0.0397(5) Uani 1 1 d .
H30 H 0.0291 -0.2288 0.5408 0.048 Uiso 1 1 calc R
C31 C 0.3863(2) 0.35157(18) 0.77754(14) 0.0334(4) Uani 1 1 d .
C32 C 0.4798(2) 0.3167(2) 0.83021(16) 0.0414(5) Uani 1 1 d .
H32 H 0.4614 0.3120 0.8942 0.050 Uiso 1 1 calc R
C33 C 0.5996(2) 0.2886(2) 0.79003(17) 0.0459(5) Uani 1 1 d .
H33 H 0.6627 0.2652 0.8269 0.055 Uiso 1 1 calc R
C34 C 0.6280(2) 0.2943(2) 0.69683(17) 0.0471(5) Uani 1 1 d .
H34 H 0.7107 0.2758 0.6699 0.056 Uiso 1 1 calc R
C35 C 0.5354(2) 0.3269(2) 0.64335(17) 0.0497(6) Uani 1 1 d .
H35 H 0.5536 0.3297 0.5788 0.060 Uiso 1 1 calc R
C36 C 0.4158(2) 0.3558(2) 0.68311(15) 0.0413(5) Uani 1 1 d .
H36 H 0.3530 0.3788 0.6456 0.050 Uiso 1 1 calc R
H1A H -0.043(2) -0.0185(19) 0.7646(15) 0.039(5) Uiso 1 1 d .
H1B H -0.059(2) 0.1670(19) 0.7429(15) 0.038(5) Uiso 1 1 d .

loop_
_atom_site_aniso_label
_atom_site_aniso_U_11
_atom_site_aniso_U_22
_atom_site_aniso_U_33
_atom_site_aniso_U_23
_atom_site_aniso_U_13
_atom_site_aniso_U_12
P1 0.0338(3) 0.0374(3) 0.0301(3) 0.0158(2) 0.0022(2) 0.0089(2)
P2 0.0325(3) 0.0453(3) 0.0329(3) 0.0197(2) 0.0026(2) 0.0044(2)
Si1 0.0237(3) 0.0438(3) 0.0344(3) 0.0166(2) 0.0028(2) 0.0055(2)
C1 0.0252(9) 0.0327(10) 0.0294(9) 0.0127(8) -0.0027(7) 0.0025(7)
C2 0.0388(11) 0.0380(11) 0.0360(10) 0.0176(9) -0.0010(9) 0.0094(9)
C3 0.0443(12) 0.0437(12) 0.0337(10) 0.0209(9) 0.0007(9) 0.0053(9)
C4 0.0448(12) 0.0473(12) 0.0337(10) 0.0184(9) 0.0101(9) 0.0089(10)
C5 0.0414(11) 0.0440(12) 0.0371(11) 0.0176(9) 0.0089(9) 0.0148(9)
C6 0.0289(9) 0.0337(10) 0.0316(10) 0.0145(8) 0.0001(8) 0.0033(8)
C7 0.0226(9) 0.0457(11) 0.0315(10) 0.0178(9) 0.0066(7) 0.0064(8)
C8 0.0348(11) 0.0479(12) 0.0400(11) 0.0225(10) 0.0070(9) 0.0055(9)
C9 0.0428(12) 0.0637(15) 0.0378(11) 0.0303(11) 0.0068(10) 0.0074(11)
C10 0.0426(12) 0.0630(15) 0.0310(11) 0.0203(10) 0.0025(9) 0.0048(11)
C11 0.0409(12) 0.0481(13) 0.0353(11) 0.0158(10) 0.0013(9) 0.0014(10)
C12 0.0269(9) 0.0461(12) 0.0326(10) 0.0187(9) 0.0054(8) 0.0055(8)
C13 0.0366(10) 0.0393(11) 0.0303(10) 0.0172(9) 0.0021(8) 0.0107(9)
C14 0.0405(12) 0.0429(12) 0.0441(12) 0.0162(10) 0.0030(10) 0.0091(10)
C15 0.0354(12) 0.0650(16) 0.0495(13) 0.0248(12) 0.0030(10) 0.0092(11)
C16 0.0414(12) 0.0740(17) 0.0498(13) 0.0363(13) 0.0130(10) 0.0253(12)
C17 0.0617(15) 0.0509(14) 0.0536(14) 0.0241(11) 0.0163(12) 0.0297(12)
C18 0.0474(12) 0.0400(12) 0.0448(12) 0.0156(10) 0.0025(10) 0.0114(10)
C19 0.0388(11) 0.0445(12) 0.0334(10) 0.0216(9) 0.0052(8) 0.0136(9)
C20 0.0491(13) 0.0717(17) 0.0461(13) 0.0271(12) 0.0123(11) 0.0263(12)
C21 0.081(2) 0.080(2) 0.0464(14) 0.0216(14) 0.0183(13) 0.0546(17)
C22 0.093(2) 0.0476(14) 0.0476(14) 0.0165(12) 0.0085(14) 0.0327(15)
C23 0.0698(16) 0.0413(13) 0.0492(13) 0.0186(11) 0.0133(12) 0.0132(12)
C24 0.0456(12) 0.0412(12) 0.0428(12) 0.0185(10) 0.0106(10) 0.0146(10)
C25 0.0318(10) 0.0391(11) 0.0364(10) 0.0163(9) 0.0064(8) 0.0094(8)
C26 0.0642(16) 0.0613(16) 0.0464(13) 0.0304(12) 0.0012(12) -0.0040(12)
C27 0.0748(18) 0.0559(16) 0.0632(17) 0.0315(13) 0.0167(14) -0.0074(13)
C28 0.0390(12) 0.0442(13) 0.0699(17) 0.0110(12) 0.0134(12) -0.0001(10)
C29 0.0386(12) 0.0451(13) 0.0585(15) 0.0081(11) -0.0086(11) 0.0103(10)
C30 0.0379(11) 0.0392(11) 0.0435(12) 0.0154(9) -0.0019(9) 0.0107(9)
C31 0.0358(10) 0.0312(10) 0.0310(10) 0.0109(8) 0.0034(8) 0.0024(8)
C32 0.0451(12) 0.0443(12) 0.0365(11) 0.0156(9) 0.0048(9) 0.0109(10)
C33 0.0433(12) 0.0420(12) 0.0522(13) 0.0151(10) 0.0019(10) 0.0115(10)
C34 0.0416(12) 0.0405(12) 0.0537(14) 0.0106(10) 0.0139(11) 0.0073(10)
C35 0.0522(14) 0.0565(14) 0.0402(12) 0.0192(11) 0.0163(11) 0.0068(11)
C36 0.0429(12) 0.0472(12) 0.0362(11) 0.0202(10) 0.0055(9) 0.0053(10)

loop_
_atom_type_symbol
_atom_type_description
_atom_type_scat_dispersion_real
_atom_type_scat_dispersion_imag
_atom_type_scat_source
C C 0.0033 0.0016 'International Tables Vol C Tables 4.2.6.8 and 6.1.1.4'
H H 0.0000 0.0000 'International Tables Vol C Tables 4.2.6.8 and 6.1.1.4'
P P 0.1023 0.0942 'International Tables Vol C Tables 4.2.6.8 and 6.1.1.4'
Si Si 0.0817 0.0704 'International Tables Vol C Tables 4.2.6.8 and 6.1.1.4'

loop_
_geom_angle_atom_site_label_1
_geom_angle_atom_site_label_2
_geom_angle_atom_site_label_3
_geom_angle
C13 P1 C6 102.04(8)
C13 P1 C25 104.51(9)
C25 P1 C6 102.22(9)
C19 P2 C12 103.27(9)
C19 P2 C31 102.77(9)
C31 P2 C12 101.69(9)
C1 Si1 C7 117.27(8)
C1 Si1 H1A 108.9(8)
C1 Si1 H1B 107.4(8)
C7 Si1 H1A 106.1(8)
C7 Si1 H1B 108.8(8)
H1A Si1 H1B 108.2(11)
C2 C1 Si1 119.60(14)
C2 C1 C6 118.29(17)
C6 C1 Si1 122.09(13)
C1 C2 H2 119.3
C3 C2 C1 121.37(18)
C3 C2 H2 119.3
C2 C3 H3 120.1
C4 C3 C2 119.89(18)
C4 C3 H3 120.1
C3 C4 H4 120.0
C3 C4 C5 120.02(19)
C5 C4 H4 120.0
C4 C5 H5 119.7
C4 C5 C6 120.51(19)
C6 C5 H5 119.7
C1 C6 P1 116.59(14)
C5 C6 P1 123.54(15)
C5 C6 C1 119.86(17)
C8 C7 Si1 118.43(15)
C8 C7 C12 117.80(18)
C12 C7 Si1 123.54(14)
C7 C8 H8 119.3
C9 C8 C7 121.5(2)
C9 C8 H8 119.3
C8 C9 H9 120.0
C10 C9 C8 120.09(19)
C10 C9 H9 120.0
C9 C10 H10 120.1
C9 C10 C11 119.8(2)
C11 C10 H10 120.1
C10 C11 H11 119.6
C10 C11 C12 120.8(2)
C12 C11 H11 119.6
C7 C12 P2 116.67(14)
C11 C12 P2 123.39(16)
C11 C12 C7 119.91(18)
C14 C13 P1 115.59(15)
C18 C13 P1 126.09(16)
C18 C13 C14 118.29(19)
C13 C14 H14 119.4
C15 C14 C13 121.3(2)
C15 C14 H14 119.4
C14 C15 H15 120.0
C16 C15 C14 120.0(2)
C16 C15 H15 120.0
C15 C16 H16 120.2
C15 C16 C17 119.7(2)
C17 C16 H16 120.2
C16 C17 H17 119.6
C16 C17 C18 120.8(2)
C18 C17 H17 119.6
C13 C18 C17 120.0(2)
C13 C18 H18 120.0
C17 C18 H18 120.0
C20 C19 P2 118.23(17)
C24 C19 P2 123.68(16)
C24 C19 C20 117.8(2)
C19 C20 H20 119.8
C21 C20 C19 120.4(2)
C21 C20 H20 119.8
C20 C21 H21 119.7
C22 C21 C20 120.7(2)
C22 C21 H21 119.7
C21 C22 H22 120.2
C23 C22 C21 119.6(2)
C23 C22 H22 120.2
C22 C23 H23 119.9
C22 C23 C24 120.2(2)
C24 C23 H23 119.9
C19 C24 C23 121.3(2)
C19 C24 H24 119.3
C23 C24 H24 119.3
C26 C25 P1 117.55(16)
C30 C25 P1 124.26(15)
C30 C25 C26 117.8(2)
C25 C26 H26 119.4
C27 C26 C25 121.1(2)
C27 C26 H26 119.4
C26 C27 H27 119.9
C28 C27 C26 120.2(2)
C28 C27 H27 119.9
C27 C28 H28 120.1
C29 C28 C27 119.7(2)
C29 C28 H28 120.1
C28 C29 H29 119.9
C28 C29 C30 120.1(2)
C30 C29 H29 119.9
C25 C30 C29 121.0(2)
C25 C30 H30 119.5
C29 C30 H30 119.5
C32 C31 P2 124.72(15)
C32 C31 C36 118.19(19)
C36 C31 P2 117.07(15)
C31 C32 H32 119.7
C33 C32 C31 120.5(2)
C33 C32 H32 119.7
C32 C33 H33 119.7
C34 C33 C32 120.6(2)
C34 C33 H33 119.7
C33 C34 H34 120.3
C35 C34 C33 119.4(2)
C35 C34 H34 120.3
C34 C35 H35 119.8
C34 C35 C36 120.4(2)
C36 C35 H35 119.8
C31 C36 H36 119.6
C35 C36 C31 120.9(2)
C35 C36 H36 119.6

loop_
_geom_bond_atom_site_label_1
_geom_bond_atom_site_label_2
_geom_bond_distance
P1 C6 1.8378(18)
P1 C13 1.829(2)
P1 C25 1.832(2)
P2 C12 1.8364(19)
P2 C19 1.834(2)
P2 C31 1.835(2)
Si1 C1 1.8802(19)
Si1 C7 1.881(2)
Si1 H1A 1.40(2)
Si1 H1B 1.402(19)
C1 C2 1.397(2)
C1 C6 1.407(3)
C2 H2 0.9500
C2 C3 1.387(3)
C3 H3 0.9500
C3 C4 1.378(3)
C4 H4 0.9500
C4 C5 1.389(3)
C5 H5 0.9500
C5 C6 1.395(3)
C7 C8 1.406(3)
C7 C12 1.408(3)
C8 H8 0.9500
C8 C9 1.385(3)
C9 H9 0.9500
C9 C10 1.378(3)
C10 H10 0.9500
C10 C11 1.386(3)
C11 H11 0.9500
C11 C12 1.398(3)
C13 C14 1.393(3)
C13 C18 1.388(3)
C14 H14 0.9500
C14 C15 1.383(3)
C15 H15 0.9500
C15 C16 1.374(3)
C16 H16 0.9500
C16 C17 1.375(3)
C17 H17 0.9500
C17 C18 1.395(3)
C18 H18 0.9500
C19 C20 1.399(3)
C19 C24 1.384(3)
C20 H20 0.9500
C20 C21 1.391(4)
C21 H21 0.9500
C21 C22 1.373(4)
C22 H22 0.9500
C22 C23 1.371(3)
C23 H23 0.9500
C23 C24 1.390(3)
C24 H24 0.9500
C25 C26 1.393(3)
C25 C30 1.385(3)
C26 H26 0.9500
C26 C27 1.382(3)
C27 H27 0.9500
C27 C28 1.375(4)
C28 H28 0.9500
C28 C29 1.373(3)
C29 H29 0.9500
C29 C30 1.393(3)
C30 H30 0.9500
C31 C32 1.391(3)
C31 C36 1.396(3)
C32 H32 0.9500
C32 C33 1.386(3)
C33 H33 0.9500
C33 C34 1.382(3)
C34 H34 0.9500
C34 C35 1.377(3)
C35 H35 0.9500
C35 C36 1.384(3)
C36 H36 0.9500

loop_
_geom_torsion_atom_site_label_1
_geom_torsion_atom_site_label_2
_geom_torsion_atom_site_label_3
_geom_torsion_atom_site_label_4
_geom_torsion
P1 C13 C14 C15 178.99(17)
P1 C13 C18 C17 -177.95(16)
P1 C25 C26 C27 174.1(2)
P1 C25 C30 C29 -172.42(16)
P2 C19 C20 C21 -174.44(18)
P2 C19 C24 C23 173.46(17)
P2 C31 C32 C33 178.90(16)
P2 C31 C36 C35 -178.72(17)
Si1 C1 C2 C3 179.48(15)
Si1 C1 C6 P1 1.6(2)
Si1 C1 C6 C5 -179.04(15)
Si1 C7 C8 C9 -171.39(16)
Si1 C7 C12 P2 -10.5(2)
Si1 C7 C12 C11 171.22(15)
C1 Si1 C7 C8 -117.17(15)
C1 Si1 C7 C12 68.39(18)
C1 C2 C3 C4 -0.1(3)
C2 C1 C6 P1 -177.06(14)
C2 C1 C6 C5 2.3(3)
C2 C3 C4 C5 1.5(3)
C3 C4 C5 C6 -1.0(3)
C4 C5 C6 P1 178.40(16)
C4 C5 C6 C1 -0.9(3)
C6 P1 C13 C14 78.39(16)
C6 P1 C13 C18 -103.39(18)
C6 P1 C25 C26 -177.15(18)
C6 P1 C25 C30 -4.14(19)
C6 C1 C2 C3 -1.8(3)
C7 Si1 C1 C2 -112.38(16)
C7 Si1 C1 C6 69.00(17)
C7 C8 C9 C10 -0.9(3)
C8 C7 C12 P2 174.98(14)
C8 C7 C12 C11 -3.3(3)
C8 C9 C10 C11 -1.7(3)
C9 C10 C11 C12 1.8(3)
C10 C11 C12 P2 -177.37(17)
C10 C11 C12 C7 0.7(3)
C12 P2 C19 C20 -69.78(17)
C12 P2 C19 C24 116.57(17)
C12 P2 C31 C32 -17.9(2)
C12 P2 C31 C36 160.22(16)
C12 C7 C8 C9 3.4(3)
C13 P1 C6 C1 -159.79(14)
C13 P1 C6 C5 20.86(19)
C13 P1 C25 C26 76.80(19)
C13 P1 C25 C30 -110.19(18)
C13 C14 C15 C16 -1.1(3)
C14 C13 C18 C17 0.2(3)
C14 C15 C16 C17 0.6(3)
C15 C16 C17 C18 0.2(3)
C16 C17 C18 C13 -0.7(3)
C18 C13 C14 C15 0.6(3)
C19 P2 C12 C7 163.65(15)
C19 P2 C12 C11 -18.18(19)
C19 P2 C31 C32 88.80(19)
C19 P2 C31 C36 -93.08(16)
C19 C20 C21 C22 1.3(4)
C20 C19 C24 C23 -0.2(3)
C20 C21 C22 C23 -1.5(4)
C21 C22 C23 C24 0.9(4)
C22 C23 C24 C19 0.0(3)
C24 C19 C20 C21 -0.4(3)
C25 P1 C6 C1 92.26(15)
C25 P1 C6 C5 -87.10(18)
C25 P1 C13 C14 -175.43(15)
C25 P1 C13 C18 2.8(2)
C25 C26 C27 C28 -1.4(4)
C26 C25 C30 C29 0.6(3)
C26 C27 C28 C29 0.9(4)
C27 C28 C29 C30 0.2(4)
C28 C29 C30 C25 -1.0(3)
C30 C25 C26 C27 0.6(4)
C31 P2 C12 C7 -90.04(16)
C31 P2 C12 C11 88.13(18)
C31 P2 C19 C20 -175.26(16)
C31 P2 C19 C24 11.08(19)
C31 C32 C33 C34 -0.2(3)
C32 C31 C36 C35 -0.5(3)
C32 C33 C34 C35 -0.7(3)
C33 C34 C35 C36 1.0(3)
C34 C35 C36 C31 -0.4(3)
C36 C31 C32 C33 0.8(3)
